data_4312806
loop_
_publ_author_name
'Jane Kuzelka'
'Joshua R. Farrell'
'Stephen J. Lippard'

_publ_section_title
;
 Modeling the Syn Disposition of Nitrogen Donors at the Active Sites of
 Carboxylate-Bridged Diiron Enzymes. Enforcing Dinuclearity and Kinetic
 Stability with a 1,2-Diethynylbenzene-Based Ligand
;
_journal_name_full 'Inorganic Chemistry'
_journal_page_first 8652
_journal_page_last 8662
_journal_paper_doi 10.1021/ic034928e
_journal_volume 42
_journal_year 2003
_chemical_formula_sum 'C56 H48 Fe N2 O4'
_chemical_formula_weight 868.81
_chemical_name_systematic
;

   ?

;
_space_group_IT_number 14
_symmetry_cell_setting monoclinic
_symmetry_space_group_name_Hall '-P 2ybc'
_symmetry_space_group_name_H-M 'P 1 21/c 1'
_atom_sites_solution_hydrogens geom
_atom_sites_solution_primary direct
_atom_sites_solution_secondary difmap
_audit_creation_method SHELXL-97
_cell_angle_alpha 90.00
_cell_angle_beta 103.030(5)
_cell_angle_gamma 90.00
_cell_formula_units_Z 4
_cell_length_a 14.543(5)
_cell_length_b 11.941(5)
_cell_length_c 26.988(5)
_cell_measurement_reflns_used 6889
_cell_measurement_temperature 203(2)
_cell_measurement_theta_max 27.75
_cell_measurement_theta_min 2.23
_cell_volume 4566(3)
_computing_cell_refinement 'Bruker SMART'
_computing_data_collection 'Bruker SMART'
_computing_data_reduction 'Bruker SAINT'
_computing_molecular_graphics 'Bruker SHELXTL'
_computing_publication_material 'Bruker SHELXTL'
_computing_structure_refinement 'SHELXL-97 (Sheldrick, 1997)'
_computing_structure_solution 'SHELXS-97 (Sheldrick, 1990)'
_diffrn_ambient_temperature 203(2)
_diffrn_measured_fraction_theta_full 0.902
_diffrn_measured_fraction_theta_max 0.902
_diffrn_measurement_device_type 'CCD area detector'
_diffrn_measurement_method 'phi and omega scans'
_diffrn_radiation_monochromator graphite
_diffrn_radiation_source 'fine-focus sealed tube'
_diffrn_radiation_type MoK\a
_diffrn_radiation_wavelength 0.71069
_diffrn_reflns_av_R_equivalents 0.0352
_diffrn_reflns_av_sigmaI/netI 0.0504
_diffrn_reflns_limit_h_max 9
_diffrn_reflns_limit_h_min -18
_diffrn_reflns_limit_k_max 14
_diffrn_reflns_limit_k_min -15
_diffrn_reflns_limit_l_max 35
_diffrn_reflns_limit_l_min -33
_diffrn_reflns_number 27049
_diffrn_reflns_theta_full 28.17
_diffrn_reflns_theta_max 28.17
_diffrn_reflns_theta_min 1.55
_exptl_absorpt_coefficient_mu 0.380
_exptl_absorpt_correction_T_max 1.000000
_exptl_absorpt_correction_T_min 0.890383
_exptl_absorpt_correction_type sadabs
_exptl_crystal_colour orange
_exptl_crystal_density_diffrn 1.264
_exptl_crystal_density_meas 0
_exptl_crystal_density_method 'not measured'
_exptl_crystal_description block
_exptl_crystal_F_000 1824
_exptl_crystal_size_max 0.4
_exptl_crystal_size_mid 0.2
_exptl_crystal_size_min 0.2
_refine_diff_density_max 0.344
_refine_diff_density_min -0.346
_refine_diff_density_rms 0.056
_refine_ls_extinction_coef 0.00000(13)
_refine_ls_extinction_expression Fc^*^=kFc[1+0.001xFc^2^\l^3^/sin(2\q)]^-1/4^
_refine_ls_extinction_method SHELXL
_refine_ls_goodness_of_fit_ref 1.174
_refine_ls_hydrogen_treatment mixed
_refine_ls_matrix_type full
_refine_ls_number_parameters 569
_refine_ls_number_reflns 10101
_refine_ls_number_restraints 0
_refine_ls_restrained_S_all 1.174
_refine_ls_R_factor_all 0.0805
_refine_ls_R_factor_gt 0.0625
_refine_ls_shift/su_max 5.476
_refine_ls_shift/su_mean 0.010
_refine_ls_structure_factor_coef Fsqd
_refine_ls_weighting_details 'calc w=1/[\s^2^(Fo^2^)+(0.0391P)^2^+2.7854P] where P=(Fo^2^+2Fc^2^)/3'
_refine_ls_weighting_scheme calc
_refine_ls_wR_factor_gt 0.1281
_refine_ls_wR_factor_ref 0.1366
_reflns_number_gt 8261
_reflns_number_total 10101
_reflns_threshold_expression >2sigma(I)
_cod_data_source_file ic034928esi20030806_110655_2.cif
_cod_data_source_block 4
_cod_depositor_comments
;
The following automatic conversions were performed:

'_symmetry_cell_setting' value 'Monoclinic' changed to 'monoclinic'
according to the built-in table from CIF Core dictionary named
'cif_core.dic' version 2.4.1 from 2010-06-29.

Automatic conversion script
Id: cif_fix_values 1646 2011-03-28 12:23:43Z adriana 
;
_cod_database_code 4312806

loop_
_symmetry_equiv_pos_as_xyz
'x, y, z'
'-x, y+1/2, -z+1/2'
'-x, -y, -z'
'x, -y-1/2, z-1/2'

loop_
_atom_site_label
_atom_site_type_symbol
_atom_site_fract_x
_atom_site_fract_y
_atom_site_fract_z
_atom_site_U_iso_or_equiv
_atom_site_adp_type
_atom_site_occupancy
_atom_site_symmetry_multiplicity
_atom_site_calc_flag
_atom_site_refinement_flags
_atom_site_disorder_assembly
_atom_site_disorder_group
Fe1 Fe 0.69709(3) 0.11705(3) 0.846396(13) 0.02637(11) Uani 1 1 d . . .
O1 O 0.65289(13) 0.14541(14) 0.92219(7) 0.0304(4) Uani 1 1 d . . .
O2 O 0.73926(13) 0.26025(14) 0.88829(6) 0.0293(4) Uani 1 1 d . . .
O3 O 0.66487(12) -0.05359(14) 0.83369(6) 0.0288(4) Uani 1 1 d . . .
O4 O 0.79559(12) -0.01469(14) 0.88952(7) 0.0304(4) Uani 1 1 d . . .
N1 N 0.76463(17) 0.12483(19) 0.78281(8) 0.0355(5) Uani 1 1 d . . .
N2 N 0.55470(18) 0.16581(19) 0.80559(8) 0.0365(6) Uani 1 1 d . . .
C1 C 0.69954(18) 0.2330(2) 0.92411(9) 0.0260(5) Uani 1 1 d . . .
C2 C 0.71177(19) 0.3093(2) 0.96941(9) 0.0278(6) Uani 1 1 d . . .
C3 C 0.8019(2) 0.3295(2) 1.00029(10) 0.0304(6) Uani 1 1 d . . .
C4 C 0.8095(2) 0.4003(2) 1.04207(10) 0.0396(7) Uani 1 1 d . . .
H4A H 0.8686 0.4144 1.0629 0.047 Uiso 1 1 calc R . .
C5 C 0.7304(2) 0.4496(2) 1.05283(11) 0.0444(8) Uani 1 1 d . . .
H5A H 0.7365 0.4968 1.0808 0.053 Uiso 1 1 calc R . .
C6 C 0.6427(2) 0.4295(2) 1.02242(11) 0.0416(7) Uani 1 1 d . . .
H6A H 0.5900 0.4633 1.0301 0.050 Uiso 1 1 calc R . .
C7 C 0.6313(2) 0.3593(2) 0.98030(10) 0.0308(6) Uani 1 1 d . . .
C8 C 0.8888(2) 0.2775(2) 0.99014(9) 0.0322(6) Uani 1 1 d . . .
C9 C 0.89186(19) 0.1664(2) 0.97473(10) 0.0321(6) Uani 1 1 d . . .
H9A H 0.8377 0.1227 0.9701 0.039 Uiso 1 1 calc R . .
C10 C 0.9737(2) 0.1203(3) 0.96622(11) 0.0395(7) Uani 1 1 d . . .
H10A H 0.9730 0.0467 0.9549 0.047 Uiso 1 1 calc R . .
C11 C 1.0567(2) 0.1807(3) 0.97402(12) 0.0457(8) Uani 1 1 d . . .
C12 C 1.1465(2) 0.1267(4) 0.96583(16) 0.0691(11) Uani 1 1 d . . .
H12A H 1.1339 0.0504 0.9553 0.104 Uiso 1 1 calc R . .
H12B H 1.1939 0.1286 0.9970 0.104 Uiso 1 1 calc R . .
H12C H 1.1686 0.1670 0.9400 0.104 Uiso 1 1 calc R . .
C13 C 1.0545(2) 0.2911(3) 0.98938(12) 0.0493(8) Uani 1 1 d . . .
H13A H 1.1093 0.3338 0.9946 0.059 Uiso 1 1 calc R . .
C14 C 0.9724(2) 0.3389(3) 0.99705(11) 0.0440(7) Uani 1 1 d . . .
H14A H 0.9728 0.4134 1.0070 0.053 Uiso 1 1 calc R . .
C15 C 0.53607(19) 0.3420(2) 0.94705(10) 0.0307(6) Uani 1 1 d . . .
C16 C 0.5155(2) 0.3710(2) 0.89572(10) 0.0344(6) Uani 1 1 d . . .
H16A H 0.5628 0.4005 0.8815 0.041 Uiso 1 1 calc R . .
C17 C 0.4260(2) 0.3566(2) 0.86575(11) 0.0401(7) Uani 1 1 d . . .
H17A H 0.4138 0.3780 0.8318 0.048 Uiso 1 1 calc R . .
C18 C 0.3542(2) 0.3111(2) 0.88515(12) 0.0419(7) Uani 1 1 d . . .
C19 C 0.2562(2) 0.2941(3) 0.85214(15) 0.0611(10) Uani 1 1 d . . .
H19A H 0.2549 0.3189 0.8182 0.092 Uiso 1 1 calc R . .
H19B H 0.2115 0.3365 0.8657 0.092 Uiso 1 1 calc R . .
H19C H 0.2400 0.2161 0.8516 0.092 Uiso 1 1 calc R . .
C20 C 0.3747(2) 0.2820(3) 0.93580(13) 0.0483(8) Uani 1 1 d . . .
H20A H 0.3276 0.2509 0.9497 0.058 Uiso 1 1 calc R . .
C21 C 0.4639(2) 0.2980(2) 0.96656(11) 0.0417(7) Uani 1 1 d . . .
H21A H 0.4752 0.2789 1.0008 0.050 Uiso 1 1 calc R . .
C22 C 0.73710(18) -0.0846(2) 0.86686(9) 0.0252(5) Uani 1 1 d . . .
C23 C 0.75118(18) -0.2075(2) 0.87854(9) 0.0273(5) Uani 1 1 d . . .
C24 C 0.83191(19) -0.2598(2) 0.86934(9) 0.0314(6) Uani 1 1 d . . .
C25 C 0.8448(2) -0.3743(2) 0.87885(12) 0.0445(7) Uani 1 1 d . . .
H25A H 0.8976 -0.4102 0.8723 0.053 Uiso 1 1 calc R . .
C26 C 0.7793(3) -0.4347(2) 0.89794(12) 0.0494(8) Uani 1 1 d . . .
H26A H 0.7884 -0.5109 0.9044 0.059 Uiso 1 1 calc R . .
C27 C 0.7008(2) -0.3825(2) 0.90743(11) 0.0442(7) Uani 1 1 d . . .
H27A H 0.6578 -0.4238 0.9207 0.053 Uiso 1 1 calc R . .
C28 C 0.6843(2) -0.2686(2) 0.89752(9) 0.0321(6) Uani 1 1 d . . .
C29 C 0.9028(2) -0.1956(2) 0.84848(11) 0.0340(6) Uani 1 1 d . . .
C30 C 0.8794(2) -0.1483(2) 0.80050(11) 0.0388(7) Uani 1 1 d . . .
H30A H 0.8190 -0.1583 0.7805 0.047 Uiso 1 1 calc R . .
C31 C 0.9445(2) -0.0861(3) 0.78177(13) 0.0474(8) Uani 1 1 d . . .
H31A H 0.9274 -0.0563 0.7492 0.057 Uiso 1 1 calc R . .
C32 C 1.0341(2) -0.0677(3) 0.81057(15) 0.0548(9) Uani 1 1 d . . .
C33 C 1.1048(3) 0.0022(4) 0.7903(2) 0.0900(15) Uani 1 1 d . . .
H33A H 1.0762 0.0282 0.7567 0.135 Uiso 1 1 calc R . .
H33B H 1.1591 -0.0427 0.7891 0.135 Uiso 1 1 calc R . .
H33C H 1.1239 0.0653 0.8123 0.135 Uiso 1 1 calc R . .
C34 C 1.0572(2) -0.1153(3) 0.85821(16) 0.0620(10) Uani 1 1 d . . .
H34A H 1.1176 -0.1045 0.8782 0.074 Uiso 1 1 calc R . .
C35 C 0.9932(2) -0.1790(3) 0.87729(12) 0.0485(8) Uani 1 1 d . . .
H35A H 1.0111 -0.2105 0.9095 0.058 Uiso 1 1 calc R . .
C36 C 0.5969(2) -0.2153(2) 0.90706(9) 0.0312(6) Uani 1 1 d . . .
C37 C 0.59886(19) -0.1126(2) 0.93178(10) 0.0327(6) Uani 1 1 d . . .
H37A H 0.6562 -0.0762 0.9433 0.039 Uiso 1 1 calc R . .
C38 C 0.5170(2) -0.0642(2) 0.93939(10) 0.0375(7) Uani 1 1 d . . .
H38A H 0.5203 0.0048 0.9557 0.045 Uiso 1 1 calc R . .
C39 C 0.4300(2) -0.1157(3) 0.92336(11) 0.0438(7) Uani 1 1 d . . .
C40 C 0.3411(2) -0.0645(4) 0.93352(15) 0.0670(11) Uani 1 1 d . . .
H40A H 0.3560 0.0057 0.9508 0.100 Uiso 1 1 calc R . .
H40B H 0.3142 -0.1143 0.9543 0.100 Uiso 1 1 calc R . .
H40C H 0.2966 -0.0522 0.9019 0.100 Uiso 1 1 calc R . .
C41 C 0.4280(2) -0.2179(3) 0.89875(11) 0.0458(8) Uani 1 1 d . . .
H41A H 0.3704 -0.2542 0.8875 0.055 Uiso 1 1 calc R . .
C42 C 0.5090(2) -0.2672(3) 0.89057(11) 0.0416(7) Uani 1 1 d . . .
H42A H 0.5052 -0.3358 0.8739 0.050 Uiso 1 1 calc R . .
C43 C 0.7127(2) 0.0832(2) 0.73909(10) 0.0402(7) Uani 1 1 d . . .
H43A H 0.6575 0.0450 0.7402 0.048 Uiso 1 1 calc R . .
C44 C 0.7365(3) 0.0939(3) 0.69285(11) 0.0476(8) Uani 1 1 d . . .
H44A H 0.6985 0.0640 0.6634 0.057 Uiso 1 1 calc R . .
C45 C 0.8186(3) 0.1501(3) 0.69143(12) 0.0543(9) Uani 1 1 d . . .
H45A H 0.8362 0.1605 0.6607 0.065 Uiso 1 1 calc R . .
C46 C 0.8744(3) 0.1908(3) 0.73569(12) 0.0494(8) Uani 1 1 d . . .
H46A H 0.9306 0.2275 0.7352 0.059 Uiso 1 1 calc R . .
C47 C 0.8460(2) 0.1767(2) 0.78155(11) 0.0399(7) Uani 1 1 d . . .
C48 C 0.9035(2) 0.2156(3) 0.83022(12) 0.0507(8) Uani 1 1 d . . .
H48A H 0.8860 0.1907 0.8594 0.061 Uiso 1 1 calc R . .
C49 C 0.9763(3) 0.2813(4) 0.83687(16) 0.0883(15) Uani 1 1 d . . .
H49A H 0.9968 0.3086 0.8089 0.106 Uiso 1 1 calc R . .
H49B H 1.0081 0.3011 0.8696 0.106 Uiso 1 1 calc R . .
C50 C 0.4913(2) 0.0998(2) 0.82102(11) 0.0408(7) Uani 1 1 d . . .
H50A H 0.5126 0.0544 0.8493 0.049 Uiso 1 1 calc R . .
C51 C 0.3970(2) 0.0953(3) 0.79753(14) 0.0545(9) Uani 1 1 d . . .
H51A H 0.3558 0.0489 0.8098 0.065 Uiso 1 1 calc R . .
C52 C 0.3655(3) 0.1610(3) 0.75557(15) 0.0687(12) Uani 1 1 d . . .
H52A H 0.3026 0.1577 0.7381 0.082 Uiso 1 1 calc R . .
C53 C 0.4267(3) 0.2315(3) 0.73944(12) 0.0615(11) Uani 1 1 d . . .
H53A H 0.4057 0.2769 0.7111 0.074 Uiso 1 1 calc R . .
C54 C 0.5219(3) 0.2350(2) 0.76593(11) 0.0480(8) Uani 1 1 d . . .
C55 C 0.5839(3) 0.3156(3) 0.75008(13) 0.0666(12) Uani 1 1 d . . .
H55A H 0.5689 0.3369 0.7161 0.080 Uiso 1 1 calc R . .
C56 C 0.6582(3) 0.3609(3) 0.77853(15) 0.0688(11) Uani 1 1 d . . .
H56A H 0.6762 0.3422 0.8128 0.083 Uiso 1 1 calc R . .
H56B H 0.6936 0.4120 0.7647 0.083 Uiso 1 1 calc R . .

loop_
_atom_site_aniso_label
_atom_site_aniso_U_11
_atom_site_aniso_U_22
_atom_site_aniso_U_33
_atom_site_aniso_U_23
_atom_site_aniso_U_13
_atom_site_aniso_U_12
Fe1 0.0343(2) 0.02109(18) 0.02355(18) -0.00020(14) 0.00612(15) -0.00187(16)
O1 0.0326(10) 0.0231(9) 0.0349(10) -0.0038(7) 0.0061(8) -0.0047(8)
O2 0.0364(10) 0.0264(9) 0.0253(9) -0.0021(7) 0.0075(8) -0.0031(8)
O3 0.0309(10) 0.0254(9) 0.0280(9) 0.0023(7) 0.0022(8) -0.0023(8)
O4 0.0299(10) 0.0249(9) 0.0349(10) -0.0042(7) 0.0042(8) -0.0060(8)
N1 0.0429(14) 0.0314(12) 0.0326(12) 0.0047(10) 0.0094(11) 0.0000(11)
N2 0.0486(15) 0.0298(12) 0.0277(11) 0.0005(9) 0.0012(11) 0.0106(11)
C1 0.0257(13) 0.0251(12) 0.0252(12) 0.0012(10) 0.0018(10) 0.0030(11)
C2 0.0381(15) 0.0206(12) 0.0251(12) 0.0010(9) 0.0080(11) -0.0038(11)
C3 0.0379(15) 0.0240(13) 0.0286(13) -0.0002(10) 0.0058(12) -0.0065(11)
C4 0.0475(18) 0.0350(15) 0.0322(14) -0.0061(12) 0.0006(13) -0.0065(14)
C5 0.064(2) 0.0358(16) 0.0314(15) -0.0113(12) 0.0075(15) -0.0027(15)
C6 0.0539(19) 0.0349(15) 0.0383(16) -0.0045(12) 0.0150(15) 0.0059(14)
C7 0.0403(16) 0.0246(13) 0.0287(13) 0.0010(10) 0.0104(12) -0.0010(11)
C8 0.0356(15) 0.0320(14) 0.0262(13) 0.0022(11) 0.0012(11) -0.0073(12)
C9 0.0304(14) 0.0329(14) 0.0299(13) 0.0034(11) -0.0001(11) -0.0026(12)
C10 0.0363(16) 0.0414(16) 0.0377(15) 0.0026(13) 0.0018(13) 0.0041(14)
C11 0.0331(16) 0.060(2) 0.0430(17) 0.0124(15) 0.0061(14) 0.0007(15)
C12 0.0360(19) 0.087(3) 0.085(3) 0.016(2) 0.0140(19) 0.0059(19)
C13 0.0339(17) 0.061(2) 0.0505(19) 0.0020(16) 0.0053(14) -0.0177(16)
C14 0.0450(19) 0.0418(17) 0.0431(17) -0.0036(13) 0.0054(15) -0.0148(15)
C15 0.0350(15) 0.0231(12) 0.0346(14) -0.0017(10) 0.0094(12) 0.0049(11)
C16 0.0368(15) 0.0312(14) 0.0360(14) -0.0011(11) 0.0099(12) 0.0040(12)
C17 0.0463(18) 0.0361(15) 0.0365(15) -0.0025(12) 0.0063(14) 0.0060(14)
C18 0.0345(16) 0.0350(16) 0.0544(19) -0.0071(13) 0.0062(14) 0.0003(13)
C19 0.0414(19) 0.060(2) 0.076(3) -0.0138(19) 0.0012(18) -0.0047(17)
C20 0.0395(18) 0.0472(18) 0.061(2) 0.0016(15) 0.0166(16) -0.0064(15)
C21 0.0449(18) 0.0417(17) 0.0397(16) 0.0084(13) 0.0122(14) 0.0017(14)
C22 0.0283(13) 0.0229(12) 0.0261(12) 0.0007(10) 0.0097(11) -0.0002(10)
C23 0.0316(14) 0.0232(12) 0.0229(12) -0.0010(10) -0.0024(10) -0.0027(11)
C24 0.0334(15) 0.0288(13) 0.0283(13) 0.0003(10) -0.0008(11) 0.0012(12)
C25 0.0504(19) 0.0315(15) 0.0478(17) 0.0011(13) 0.0029(15) 0.0076(14)
C26 0.069(2) 0.0224(14) 0.0516(19) 0.0085(13) 0.0018(17) 0.0011(15)
C27 0.055(2) 0.0324(15) 0.0431(17) 0.0087(13) 0.0074(15) -0.0106(15)
C28 0.0395(16) 0.0294(13) 0.0247(12) 0.0007(10) 0.0014(11) -0.0076(12)
C29 0.0303(14) 0.0295(14) 0.0414(15) -0.0068(11) 0.0064(12) 0.0039(12)
C30 0.0352(16) 0.0408(16) 0.0394(16) -0.0017(12) 0.0062(13) 0.0027(13)
C31 0.054(2) 0.0400(17) 0.0551(19) 0.0005(14) 0.0258(17) 0.0056(15)
C32 0.045(2) 0.052(2) 0.074(2) -0.0152(18) 0.0286(19) -0.0062(17)
C33 0.070(3) 0.090(3) 0.125(4) -0.013(3) 0.054(3) -0.026(3)
C34 0.0307(17) 0.076(3) 0.078(3) -0.019(2) 0.0085(17) -0.0081(18)
C35 0.0365(17) 0.059(2) 0.0461(18) -0.0031(15) 0.0014(14) 0.0059(16)
C36 0.0369(15) 0.0333(14) 0.0235(12) 0.0056(10) 0.0071(11) -0.0090(12)
C37 0.0313(14) 0.0385(15) 0.0287(13) 0.0024(11) 0.0072(11) -0.0110(12)
C38 0.0420(17) 0.0387(15) 0.0328(14) 0.0015(12) 0.0103(13) -0.0057(13)
C39 0.0369(16) 0.0575(19) 0.0364(15) 0.0079(14) 0.0073(13) -0.0055(15)
C40 0.0378(19) 0.092(3) 0.072(3) -0.001(2) 0.0144(18) 0.000(2)
C41 0.0341(16) 0.063(2) 0.0380(16) 0.0008(15) 0.0032(13) -0.0216(15)
C42 0.0454(18) 0.0434(17) 0.0349(15) -0.0025(13) 0.0069(13) -0.0173(14)
C43 0.0534(19) 0.0354(15) 0.0341(15) 0.0014(12) 0.0144(14) -0.0024(14)
C44 0.067(2) 0.0455(18) 0.0322(15) -0.0014(13) 0.0148(15) -0.0015(16)
C45 0.075(3) 0.059(2) 0.0355(16) 0.0078(15) 0.0255(17) -0.0037(19)
C46 0.058(2) 0.0501(19) 0.0452(18) 0.0049(15) 0.0226(16) -0.0088(16)
C47 0.0441(17) 0.0367(15) 0.0404(16) 0.0040(12) 0.0129(14) -0.0006(14)
C48 0.0447(19) 0.068(2) 0.0407(17) 0.0038(16) 0.0127(15) -0.0080(17)
C49 0.081(3) 0.127(4) 0.053(2) 0.010(2) 0.007(2) -0.050(3)
C50 0.0391(17) 0.0350(15) 0.0429(16) -0.0032(13) -0.0019(13) 0.0049(13)
C51 0.0431(19) 0.0445(19) 0.068(2) -0.0182(16) -0.0043(17) 0.0037(15)
C52 0.063(2) 0.056(2) 0.068(2) -0.0199(19) -0.026(2) 0.023(2)
C53 0.087(3) 0.0450(19) 0.0372(17) -0.0049(15) -0.0193(18) 0.025(2)
C54 0.078(2) 0.0331(15) 0.0280(14) -0.0019(12) 0.0010(15) 0.0174(16)
C55 0.113(4) 0.0426(19) 0.0368(18) 0.0109(15) 0.002(2) 0.011(2)
C56 0.102(3) 0.048(2) 0.054(2) 0.0220(17) 0.012(2) 0.006(2)

loop_
_atom_type_symbol
_atom_type_description
_atom_type_scat_dispersion_real
_atom_type_scat_dispersion_imag
_atom_type_scat_source
C C 0.0033 0.0016 'International Tables Vol C Tables 4.2.6.8 and 6.1.1.4'
H H 0.0000 0.0000 'International Tables Vol C Tables 4.2.6.8 and 6.1.1.4'
N N 0.0061 0.0033 'International Tables Vol C Tables 4.2.6.8 and 6.1.1.4'
O O 0.0106 0.0060 'International Tables Vol C Tables 4.2.6.8 and 6.1.1.4'
Fe Fe 0.3463 0.8444 'International Tables Vol C Tables 4.2.6.8 and 6.1.1.4'

loop_
_geom_angle_atom_site_label_1
_geom_angle_atom_site_label_2
_geom_angle_atom_site_label_3
_geom_angle
_geom_angle_site_symmetry_1
_geom_angle_site_symmetry_3
_geom_angle_publ_flag
O2 Fe1 O3 156.89(7) . . ?
O2 Fe1 N1 105.48(8) . . ?
O3 Fe1 N1 92.10(8) . . ?
O2 Fe1 N2 100.68(8) . . ?
O3 Fe1 N2 91.42(8) . . ?
N1 Fe1 N2 97.84(9) . . ?
O2 Fe1 O4 102.61(7) . . ?
O3 Fe1 O4 60.15(7) . . ?
N1 Fe1 O4 95.16(8) . . ?
N2 Fe1 O4 149.14(8) . . ?
O2 Fe1 O1 60.00(6) . . ?
O3 Fe1 O1 101.00(6) . . ?
N1 Fe1 O1 165.00(8) . . ?
N2 Fe1 O1 89.19(8) . . ?
O4 Fe1 O1 85.21(7) . . ?
O2 Fe1 C1 30.49(7) . . ?
O3 Fe1 C1 129.23(8) . . ?
N1 Fe1 C1 135.80(9) . . ?
N2 Fe1 C1 96.15(8) . . ?
O4 Fe1 C1 93.76(7) . . ?
O1 Fe1 C1 29.52(7) . . ?
O2 Fe1 C22 130.43(8) . . ?
O3 Fe1 C22 30.41(7) . . ?
N1 Fe1 C22 95.26(8) . . ?
N2 Fe1 C22 120.72(9) . . ?
O4 Fe1 C22 29.77(7) . . ?
O1 Fe1 C22 92.46(7) . . ?
C1 Fe1 C22 112.76(8) . . ?
C1 O1 Fe1 84.35(15) . . ?
C1 O2 Fe1 94.25(15) . . ?
C22 O3 Fe1 92.83(14) . . ?
C22 O4 Fe1 86.04(15) . . ?
C47 N1 C43 118.2(2) . . ?
C47 N1 Fe1 126.89(19) . . ?
C43 N1 Fe1 114.5(2) . . ?
C50 N2 C54 117.3(3) . . ?
C50 N2 Fe1 108.88(17) . . ?
C54 N2 Fe1 133.2(2) . . ?
O1 C1 O2 121.4(2) . . ?
O1 C1 C2 120.5(2) . . ?
O2 C1 C2 118.1(2) . . ?
O1 C1 Fe1 66.13(13) . . ?
O2 C1 Fe1 55.26(12) . . ?
C2 C1 Fe1 172.88(19) . . ?
C7 C2 C3 120.8(2) . . ?
C7 C2 C1 118.5(2) . . ?
C3 C2 C1 120.6(2) . . ?
C4 C3 C2 118.5(3) . . ?
C4 C3 C8 119.1(3) . . ?
C2 C3 C8 122.4(2) . . ?
C5 C4 C3 120.7(3) . . ?
C6 C5 C4 120.4(3) . . ?
C5 C6 C7 121.1(3) . . ?
C6 C7 C2 118.5(3) . . ?
C6 C7 C15 120.0(3) . . ?
C2 C7 C15 121.5(2) . . ?
C9 C8 C14 117.0(3) . . ?
C9 C8 C3 122.6(2) . . ?
C14 C8 C3 120.4(3) . . ?
C10 C9 C8 121.2(3) . . ?
C9 C10 C11 121.7(3) . . ?
C10 C11 C13 117.6(3) . . ?
C10 C11 C12 120.5(3) . . ?
C13 C11 C12 121.8(3) . . ?
C14 C13 C11 121.1(3) . . ?
C13 C14 C8 121.4(3) . . ?
C21 C15 C16 117.5(3) . . ?
C21 C15 C7 120.6(2) . . ?
C16 C15 C7 121.9(3) . . ?
C17 C16 C15 121.0(3) . . ?
C16 C17 C18 121.4(3) . . ?
C20 C18 C17 117.6(3) . . ?
C20 C18 C19 120.9(3) . . ?
C17 C18 C19 121.4(3) . . ?
C18 C20 C21 121.6(3) . . ?
C15 C21 C20 120.9(3) . . ?
O4 C22 O3 120.8(2) . . ?
O4 C22 C23 120.2(2) . . ?
O3 C22 C23 118.9(2) . . ?
O4 C22 Fe1 64.19(13) . . ?
O3 C22 Fe1 56.76(12) . . ?
C23 C22 Fe1 174.55(18) . . ?
C24 C23 C28 120.7(2) . . ?
C24 C23 C22 118.5(2) . . ?
C28 C23 C22 120.7(2) . . ?
C25 C24 C23 119.2(3) . . ?
C25 C24 C29 119.8(3) . . ?
C23 C24 C29 121.0(2) . . ?
C26 C25 C24 120.3(3) . . ?
C27 C26 C25 120.2(3) . . ?
C26 C27 C28 121.4(3) . . ?
C27 C28 C23 118.2(3) . . ?
C27 C28 C36 119.8(3) . . ?
C23 C28 C36 121.9(2) . . ?
C35 C29 C30 118.0(3) . . ?
C35 C29 C24 120.8(3) . . ?
C30 C29 C24 121.2(3) . . ?
C29 C30 C31 121.1(3) . . ?
C32 C31 C30 121.1(3) . . ?
C31 C32 C34 117.6(3) . . ?
C31 C32 C33 121.1(4) . . ?
C34 C32 C33 121.3(4) . . ?
C32 C34 C35 121.9(3) . . ?
C29 C35 C34 120.2(3) . . ?
C37 C36 C42 117.4(3) . . ?
C37 C36 C28 122.0(2) . . ?
C42 C36 C28 120.5(3) . . ?
C38 C37 C36 121.0(3) . . ?
C37 C38 C39 121.7(3) . . ?
C38 C39 C41 117.4(3) . . ?
C38 C39 C40 121.5(3) . . ?
C41 C39 C40 121.1(3) . . ?
C42 C41 C39 121.7(3) . . ?
C41 C42 C36 120.8(3) . . ?
N1 C43 C44 123.7(3) . . ?
C43 C44 C45 117.9(3) . . ?
C46 C45 C44 119.6(3) . . ?
C45 C46 C47 119.5(3) . . ?
N1 C47 C46 121.0(3) . . ?
N1 C47 C48 116.9(3) . . ?
C46 C47 C48 122.2(3) . . ?
C49 C48 C47 126.8(3) . . ?
N2 C50 C51 124.1(3) . . ?
C52 C51 C50 118.1(4) . . ?
C53 C52 C51 119.8(3) . . ?
C52 C53 C54 119.6(3) . . ?
N2 C54 C53 121.0(3) . . ?
N2 C54 C55 120.5(3) . . ?
C53 C54 C55 118.5(3) . . ?
C56 C55 C54 126.5(3) . . ?

loop_
_geom_bond_atom_site_label_1
_geom_bond_atom_site_label_2
_geom_bond_distance
_geom_bond_site_symmetry_2
_geom_bond_publ_flag
Fe1 O2 2.0653(18) . ?
Fe1 O3 2.1016(19) . ?
Fe1 N1 2.163(2) . ?
Fe1 N2 2.194(2) . ?
Fe1 O4 2.2648(19) . ?
Fe1 O1 2.3033(18) . ?
Fe1 C1 2.507(2) . ?
Fe1 C22 2.510(3) . ?
O1 C1 1.241(3) . ?
O2 C1 1.275(3) . ?
O3 C22 1.272(3) . ?
O4 C22 1.249(3) . ?
N1 C47 1.343(4) . ?
N1 C43 1.345(4) . ?
N2 C50 1.349(4) . ?
N2 C54 1.352(3) . ?
C1 C2 1.503(3) . ?
C2 C7 1.402(4) . ?
C2 C3 1.407(4) . ?
C3 C4 1.393(4) . ?
C3 C8 1.487(4) . ?
C4 C5 1.382(4) . ?
C5 C6 1.373(4) . ?
C6 C7 1.392(4) . ?
C7 C15 1.486(4) . ?
C8 C9 1.394(4) . ?
C8 C14 1.395(4) . ?
C9 C10 1.377(4) . ?
C10 C11 1.381(4) . ?
C11 C13 1.385(5) . ?
C11 C12 1.516(5) . ?
C13 C14 1.382(5) . ?
C15 C21 1.380(4) . ?
C15 C16 1.393(4) . ?
C16 C17 1.379(4) . ?
C17 C18 1.380(4) . ?
C18 C20 1.376(4) . ?
C18 C19 1.515(4) . ?
C20 C21 1.386(4) . ?
C22 C23 1.505(3) . ?
C23 C24 1.401(4) . ?
C23 C28 1.402(4) . ?
C24 C25 1.396(4) . ?
C24 C29 1.493(4) . ?
C25 C26 1.383(5) . ?
C26 C27 1.375(5) . ?
C27 C28 1.396(4) . ?
C28 C36 1.495(4) . ?
C29 C35 1.383(4) . ?
C29 C30 1.383(4) . ?
C30 C31 1.385(4) . ?
C31 C32 1.375(5) . ?
C32 C34 1.376(5) . ?
C32 C33 1.520(5) . ?
C34 C35 1.388(5) . ?
C36 C37 1.393(4) . ?
C36 C42 1.399(4) . ?
C37 C38 1.380(4) . ?
C38 C39 1.385(4) . ?
C39 C41 1.387(5) . ?
C39 C40 1.511(5) . ?
C41 C42 1.379(4) . ?
C43 C44 1.374(4) . ?
C44 C45 1.378(5) . ?
C45 C46 1.372(5) . ?
C46 C47 1.400(4) . ?
C47 C48 1.465(4) . ?
C48 C49 1.298(5) . ?
C50 C51 1.376(4) . ?
C51 C52 1.369(5) . ?
C52 C53 1.366(6) . ?
C53 C54 1.408(5) . ?
C54 C55 1.448(5) . ?
C55 C56 1.294(5) . ?
